data_7031918
loop_
_publ_author_name
'Liu, Lu'
'Ding, Jie'
'Li, Ming'
'Lv, Xiaofeng'
'Wu, Jie'
'Hou, Hongwei'
'Fan, Yaoting'

_publ_section_title
;
 Structural variability, topological analysis and photocatalytic
 properties of neoteric Cd(ii) coordination polymers based on semirigid
 bis(thiazolylbenzimidazole) and different types of carboxylic acid
 linkers.
;
_journal_issue 33
_journal_name_full 'Dalton transactions (Cambridge, England : 2003)'
_journal_page_first 12790
_journal_page_last 12799
_journal_paper_doi 10.1039/c4dt01080a
_journal_volume 43
_journal_year 2014
_chemical_formula_moiety 'C44 H30 Cd2 N6 O9 S2, 2(H2 O)'
_chemical_formula_sum 'C44 H34 Cd2 N6 O11 S2'
_chemical_formula_weight 1111.69
_chemical_name_common {[Cd2(btbb)(m-bdc)2(H2O)]2H2O}n
_chemical_name_systematic
; 
 ? 
;
_space_group_IT_number 2
_symmetry_cell_setting triclinic
_symmetry_space_group_name_Hall '-P 1'
_symmetry_space_group_name_H-M 'P -1'
_atom_sites_solution_hydrogens geom
_atom_sites_solution_primary direct
_atom_sites_solution_secondary difmap
_audit_creation_method SHELXL-97
_cell_angle_alpha 64.87(3)
_cell_angle_beta 86.91(3)
_cell_angle_gamma 74.59(3)
_cell_formula_units_Z 2
_cell_length_a 11.485(2)
_cell_length_b 13.885(3)
_cell_length_c 14.930(3)
_cell_measurement_reflns_used 5657
_cell_measurement_temperature 293(2)
_cell_measurement_theta_max 27.8565
_cell_measurement_theta_min 1.8434
_cell_volume 2073.3(10)
_computing_cell_refinement 'CrystalClear (Rigaku/MSC Inc., 2006)'
_computing_data_collection 'CrystalClear (Rigaku/MSC Inc., 2006)'
_computing_data_reduction 'CrystalClear (Rigaku/MSC Inc., 2006)'
_computing_molecular_graphics SHELXTL
_computing_publication_material SHELXTL
_computing_structure_refinement 'SHELXL-97 (Sheldrick, 1997)'
_computing_structure_solution 'SHELXS-97 (Sheldrick, 1990)'
_diffrn_ambient_temperature 293(2)
_diffrn_measured_fraction_theta_full 0.984
_diffrn_measured_fraction_theta_max 0.984
_diffrn_measurement_device_type Saturn724
_diffrn_measurement_method dtprofit.ref
_diffrn_radiation_monochromator graphite
_diffrn_radiation_source 'fine-focus sealed tube'
_diffrn_radiation_type MoK\a
_diffrn_radiation_wavelength 0.71073
_diffrn_reflns_av_R_equivalents 0.0274
_diffrn_reflns_av_sigmaI/netI 0.0458
_diffrn_reflns_limit_h_max 15
_diffrn_reflns_limit_h_min -15
_diffrn_reflns_limit_k_max 18
_diffrn_reflns_limit_k_min -18
_diffrn_reflns_limit_l_max 19
_diffrn_reflns_limit_l_min -18
_diffrn_reflns_number 21661
_diffrn_reflns_theta_full 27.89
_diffrn_reflns_theta_max 27.89
_diffrn_reflns_theta_min 1.72
_diffrn_standards_decay_% none
_exptl_absorpt_coefficient_mu 1.199
_exptl_absorpt_correction_T_max 0.8222
_exptl_absorpt_correction_T_min 0.7701
_exptl_absorpt_correction_type multi-scan
_exptl_absorpt_process_details SADABS
_exptl_crystal_colour Yellow
_exptl_crystal_density_diffrn 1.781
_exptl_crystal_density_method 'not measured'
_exptl_crystal_description Block
_exptl_crystal_F_000 1112
_exptl_crystal_size_max 0.23
_exptl_crystal_size_mid 0.20
_exptl_crystal_size_min 0.17
_refine_diff_density_max 3.145
_refine_diff_density_min -1.892
_refine_diff_density_rms 0.097
_refine_ls_extinction_method none
_refine_ls_goodness_of_fit_ref 1.040
_refine_ls_hydrogen_treatment constr
_refine_ls_matrix_type full
_refine_ls_number_parameters 586
_refine_ls_number_reflns 9740
_refine_ls_number_restraints 30
_refine_ls_restrained_S_all 1.049
_refine_ls_R_factor_all 0.0731
_refine_ls_R_factor_gt 0.0569
_refine_ls_shift/su_max 0.001
_refine_ls_shift/su_mean 0.000
_refine_ls_structure_factor_coef Fsqd
_refine_ls_weighting_details 'calc w=1/[\s^2^(Fo^2^)+(0.0538P)^2^+4.4312P] where P=(Fo^2^+2Fc^2^)/3'
_refine_ls_weighting_scheme calc
_refine_ls_wR_factor_gt 0.1264
_refine_ls_wR_factor_ref 0.1378
_reflns_number_gt 7772
_reflns_number_total 9740
_reflns_threshold_expression >2sigma(I)
_cod_data_source_file c4dt01080a2.cif
_cod_data_source_block complex3
_cod_original_cell_volume 2073.3(7)
_cod_database_code 7031918

loop_
_symmetry_equiv_pos_as_xyz
'x, y, z'
'-x, -y, -z'

loop_
_atom_site_label
_atom_site_type_symbol
_atom_site_fract_x
_atom_site_fract_y
_atom_site_fract_z
_atom_site_U_iso_or_equiv
_atom_site_adp_type
_atom_site_occupancy
_atom_site_symmetry_multiplicity
_atom_site_calc_flag
_atom_site_refinement_flags
Cd1 Cd 0.39195(3) -0.12835(3) 0.39600(3) 0.03842(11) Uani 1 1 d .
Cd2 Cd 1.07609(3) 0.14972(3) 0.13902(3) 0.04694(12) Uani 1 1 d U
N1 N 0.5184(4) -0.2127(4) 0.5462(3) 0.0460(10) Uani 1 1 d .
N2 N 0.5090(3) -0.3007(3) 0.4162(3) 0.0404(9) Uani 1 1 d .
N3 N 0.6598(4) -0.4525(3) 0.4907(3) 0.0458(10) Uani 1 1 d .
N4 N 1.1104(4) 0.3168(4) 0.0937(4) 0.0502(11) Uani 1 1 d .
N5 N 1.1832(4) 0.2022(4) -0.0141(4) 0.0555(12) Uani 1 1 d .
N6 N 1.1911(4) 0.4555(4) 0.0059(4) 0.0563(12) Uani 1 1 d .
C1 C 0.5044(4) -0.0127(4) 0.2353(4) 0.0401(11) Uani 1 1 d .
C2 C 0.5634(4) 0.0540(4) 0.1468(4) 0.0380(10) Uani 1 1 d .
C3 C 0.5176(5) 0.0855(5) 0.0526(4) 0.0486(13) Uani 1 1 d .
H3 H 0.4458 0.0711 0.0430 0.058 Uiso 1 1 calc R
C4 C 0.5786(5) 0.1388(5) -0.0285(4) 0.0575(15) Uani 1 1 d .
H4 H 0.5467 0.1614 -0.0924 0.069 Uiso 1 1 calc R
C5 C 0.6860(5) 0.1585(5) -0.0148(4) 0.0500(13) Uani 1 1 d .
H5 H 0.7276 0.1923 -0.0693 0.060 Uiso 1 1 calc R
C6 C 0.7320(4) 0.1285(4) 0.0791(4) 0.0408(11) Uani 1 1 d .
C7 C 0.6691(4) 0.0788(4) 0.1598(4) 0.0417(11) Uani 1 1 d .
H7 H 0.6977 0.0619 0.2233 0.050 Uiso 1 1 calc R
C8 C 0.8524(5) 0.1439(5) 0.0954(4) 0.0505(12) Uani 1 1 d U
C9 C 0.1633(5) -0.1630(4) 0.4312(4) 0.0462(13) Uani 1 1 d .
C10 C 0.0310(4) -0.1444(4) 0.4483(4) 0.0419(11) Uani 1 1 d .
C11 C -0.0100(4) -0.1297(4) 0.5315(4) 0.0391(10) Uani 1 1 d .
H11 H 0.0453 -0.1353 0.5779 0.047 Uiso 1 1 calc R
C12 C -0.1329(4) -0.1066(4) 0.5468(4) 0.0416(11) Uani 1 1 d .
C13 C -0.1728(5) -0.0872(4) 0.6381(5) 0.0519(14) Uani 1 1 d .
C14 C -0.2144(5) -0.1008(5) 0.4791(5) 0.0546(14) Uani 1 1 d .
H14 H -0.2967 -0.0855 0.4891 0.066 Uiso 1 1 calc R
C15 C -0.1754(6) -0.1176(5) 0.3973(5) 0.0628(16) Uani 1 1 d .
H15 H -0.2307 -0.1163 0.3533 0.075 Uiso 1 1 calc R
C16 C -0.0527(6) -0.1365(5) 0.3800(4) 0.0556(14) Uani 1 1 d .
H16 H -0.0267 -0.1438 0.3226 0.067 Uiso 1 1 calc R
C17 C 0.5308(6) -0.1827(6) 0.6167(5) 0.0597(15) Uani 1 1 d .
H17 H 0.4800 -0.1196 0.6194 0.072 Uiso 1 1 calc R
C18 C 0.6038(4) -0.3096(4) 0.5603(4) 0.0449(12) Uani 1 1 d .
C19 C 0.6819(6) -0.3508(6) 0.6417(5) 0.0694(18) Uani 1 1 d .
H19 H 0.7453 -0.4148 0.6613 0.083 Uiso 1 1 calc R
C20 C 0.5937(4) -0.3542(4) 0.4895(4) 0.0436(12) Uani 1 1 d .
C21 C 0.5180(4) -0.3661(4) 0.3659(4) 0.0428(11) Uani 1 1 d .
C22 C 0.4489(5) -0.3502(5) 0.2852(4) 0.0504(13) Uani 1 1 d .
H22 H 0.3854 -0.2870 0.2546 0.060 Uiso 1 1 calc R
C23 C 0.4778(6) -0.4318(5) 0.2521(5) 0.0610(16) Uani 1 1 d .
H23 H 0.4334 -0.4231 0.1976 0.073 Uiso 1 1 calc R
C24 C 0.5718(6) -0.5268(5) 0.2982(5) 0.0631(16) Uani 1 1 d .
H24 H 0.5875 -0.5808 0.2745 0.076 Uiso 1 1 calc R
C25 C 0.6418(6) -0.5432(5) 0.3773(5) 0.0597(16) Uani 1 1 d .
H25 H 0.7057 -0.6063 0.4070 0.072 Uiso 1 1 calc R
C26 C 0.6133(5) -0.4612(4) 0.4114(4) 0.0460(12) Uani 1 1 d .
C27 C 0.7626(4) -0.5352(4) 0.5578(4) 0.0507(13) Uani 1 1 d .
H27A H 0.7632 -0.6072 0.5626 0.061 Uiso 1 1 calc R
H27B H 0.7514 -0.5372 0.6234 0.061 Uiso 1 1 calc R
C28 C 0.8845(4) -0.5141(4) 0.5259(4) 0.0395(10) Uani 1 1 d .
C44 C 1.1729(4) 0.3584(4) 0.0174(4) 0.0472(13) Uani 1 1 d .
C29 C 0.8996(5) -0.4204(5) 0.4479(5) 0.0625(17) Uani 1 1 d .
H29 H 0.8317 -0.3655 0.4112 0.075 Uiso 1 1 calc R
C30 C 0.9866(5) -0.5941(4) 0.5771(4) 0.0553(15) Uani 1 1 d .
H30 H 0.9792 -0.6590 0.6294 0.066 Uiso 1 1 calc R
C31 C 1.0851(5) 0.3905(5) 0.1370(5) 0.0518(14) Uani 1 1 d .
C32 C 1.0188(5) 0.3876(5) 0.2201(5) 0.0593(15) Uani 1 1 d .
H32 H 0.9834 0.3310 0.2571 0.071 Uiso 1 1 calc R
C33 C 1.0113(6) 0.4775(6) 0.2419(6) 0.0722(19) Uani 1 1 d .
H33 H 0.9698 0.4795 0.2966 0.087 Uiso 1 1 calc R
C34 C 1.0580(7) 0.5578(6) 0.1910(6) 0.076(2) Uani 1 1 d .
H34 H 1.0465 0.6149 0.2104 0.091 Uiso 1 1 calc R
C35 C 1.1244(6) 0.5644(5) 0.1093(6) 0.073(2) Uani 1 1 d .
H35 H 1.1592 0.6221 0.0745 0.087 Uiso 1 1 calc R
C36 C 1.1344(5) 0.4780(5) 0.0842(5) 0.0578(15) Uani 1 1 d .
C37 C 1.2125(5) 0.2996(5) -0.0466(4) 0.0524(13) Uani 1 1 d .
C38 C 1.2686(6) 0.3256(6) -0.1327(5) 0.0732(19) Uani 1 1 d .
H38 H 1.2955 0.3888 -0.1644 0.088 Uiso 1 1 calc R
C39 C 1.2136(6) 0.1559(5) -0.0741(5) 0.0639(16) Uani 1 1 d .
H39 H 1.1989 0.0892 -0.0633 0.077 Uiso 1 1 calc R
C40 C 1.2551(5) 0.5265(5) -0.0677(5) 0.0613(16) Uani 1 1 d .
H40A H 1.2095 0.6029 -0.0876 0.074 Uiso 1 1 calc R
H40B H 1.2596 0.5116 -0.1258 0.074 Uiso 1 1 calc R
C41 C 1.3823(5) 0.5108(4) -0.0305(4) 0.0432(11) Uani 1 1 d .
C42 C 1.4520(5) 0.4114(4) 0.0380(4) 0.0564(15) Uani 1 1 d .
H42 H 1.4201 0.3508 0.0645 0.068 Uiso 1 1 calc R
C43 C 1.4320(5) 0.5999(4) -0.0683(4) 0.0503(13) Uani 1 1 d .
H43 H 1.3865 0.6680 -0.1144 0.060 Uiso 1 1 calc R
O1 O 0.4240(3) -0.0526(3) 0.2210(3) 0.0461(8) Uani 1 1 d .
O2 O 0.5380(3) -0.0296(3) 0.3200(3) 0.0507(9) Uani 1 1 d .
O3 O 0.8807(4) 0.1410(5) 0.1741(4) 0.0893(15) Uani 1 1 d U
O4 O 0.9224(4) 0.1616(5) 0.0292(4) 0.0960(18) Uani 1 1 d .
O5 O 0.2335(3) -0.1688(3) 0.4957(3) 0.0609(11) Uani 1 1 d .
O6 O 0.1996(4) -0.1680(3) 0.3523(3) 0.0647(12) Uani 1 1 d .
O7 O -0.0910(5) -0.1152(4) 0.7027(3) 0.0741(13) Uani 1 1 d .
O8 O -0.2825(4) -0.0469(3) 0.6425(4) 0.0755(14) Uani 1 1 d .
O9 O 1.1910(3) -0.0202(3) 0.1653(3) 0.0542(9) Uani 1 1 d .
H9A H 1.2663 -0.0249 0.1644 0.081 Uiso 1 1 d R
H9B H 1.1675 -0.0636 0.2185 0.081 Uiso 1 1 d R
O10 O 0.0469(10) -0.1786(10) 0.1642(7) 0.221(6) Uani 1 1 d .
H10A H 0.0388 -0.1101 0.1288 0.332 Uiso 1 1 d R
H10B H 0.1001 -0.2198 0.1446 0.332 Uiso 1 1 d R
O11 O 0.7429(5) 0.2369(5) 0.2929(4) 0.113(2) Uani 1 1 d .
H11A H 0.7670 0.2216 0.3515 0.170 Uiso 1 1 d R
H11B H 0.7837 0.1902 0.2726 0.170 Uiso 1 1 d R
S1 S 0.64660(19) -0.26798(16) 0.70220(13) 0.0774(5) Uani 1 1 d .
S2 S 1.28295(18) 0.22775(17) -0.17455(14) 0.0800(5) Uani 1 1 d .

loop_
_atom_site_aniso_label
_atom_site_aniso_U_11
_atom_site_aniso_U_22
_atom_site_aniso_U_33
_atom_site_aniso_U_23
_atom_site_aniso_U_13
_atom_site_aniso_U_12
Cd1 0.02485(17) 0.0442(2) 0.0418(2) -0.01576(16) 0.00780(14) -0.00772(14)
Cd2 0.0369(2) 0.0524(2) 0.0543(3) -0.01987(19) 0.00711(17) -0.02220(17)
N1 0.035(2) 0.058(3) 0.046(2) -0.021(2) 0.0039(18) -0.014(2)
N2 0.0262(19) 0.043(2) 0.045(2) -0.0151(19) 0.0056(17) -0.0057(17)
N3 0.0258(19) 0.036(2) 0.063(3) -0.012(2) 0.0038(19) -0.0055(16)
N4 0.039(2) 0.051(3) 0.061(3) -0.020(2) 0.006(2) -0.018(2)
N5 0.046(3) 0.067(3) 0.057(3) -0.024(2) 0.009(2) -0.024(2)
N6 0.042(3) 0.050(3) 0.066(3) -0.009(2) -0.004(2) -0.021(2)
C1 0.026(2) 0.050(3) 0.048(3) -0.024(2) 0.007(2) -0.010(2)
C2 0.030(2) 0.048(3) 0.039(3) -0.020(2) 0.0062(19) -0.015(2)
C3 0.032(3) 0.069(4) 0.048(3) -0.024(3) 0.005(2) -0.022(2)
C4 0.051(3) 0.079(4) 0.038(3) -0.014(3) 0.003(2) -0.030(3)
C5 0.046(3) 0.060(3) 0.042(3) -0.014(2) 0.010(2) -0.026(3)
C6 0.035(2) 0.045(3) 0.046(3) -0.018(2) 0.005(2) -0.019(2)
C7 0.035(2) 0.052(3) 0.042(3) -0.021(2) 0.005(2) -0.019(2)
C8 0.041(3) 0.065(3) 0.053(3) -0.024(3) 0.011(2) -0.030(2)
C9 0.041(3) 0.030(2) 0.057(3) -0.011(2) 0.021(3) -0.010(2)
C10 0.038(3) 0.035(2) 0.052(3) -0.017(2) 0.009(2) -0.014(2)
C11 0.027(2) 0.037(2) 0.050(3) -0.016(2) 0.005(2) -0.0091(19)
C12 0.035(2) 0.034(2) 0.051(3) -0.013(2) 0.009(2) -0.012(2)
C13 0.054(3) 0.037(3) 0.070(4) -0.025(3) 0.025(3) -0.020(2)
C14 0.029(3) 0.058(3) 0.066(4) -0.016(3) 0.005(2) -0.012(2)
C15 0.053(4) 0.080(4) 0.056(4) -0.020(3) -0.008(3) -0.031(3)
C16 0.061(4) 0.062(3) 0.047(3) -0.021(3) 0.011(3) -0.027(3)
C17 0.056(4) 0.077(4) 0.057(4) -0.032(3) 0.012(3) -0.030(3)
C18 0.033(2) 0.052(3) 0.047(3) -0.014(2) 0.001(2) -0.019(2)
C19 0.059(4) 0.071(4) 0.072(4) -0.019(3) -0.019(3) -0.022(3)
C20 0.026(2) 0.041(3) 0.053(3) -0.010(2) 0.002(2) -0.008(2)
C21 0.033(2) 0.042(3) 0.050(3) -0.016(2) 0.014(2) -0.014(2)
C22 0.048(3) 0.053(3) 0.047(3) -0.016(3) 0.011(2) -0.017(2)
C23 0.067(4) 0.070(4) 0.057(4) -0.029(3) 0.018(3) -0.035(3)
C24 0.069(4) 0.055(4) 0.074(4) -0.033(3) 0.026(4) -0.027(3)
C25 0.050(3) 0.041(3) 0.083(5) -0.022(3) 0.022(3) -0.015(3)
C26 0.034(3) 0.041(3) 0.056(3) -0.015(2) 0.013(2) -0.011(2)
C27 0.030(3) 0.043(3) 0.061(3) -0.008(2) 0.007(2) -0.006(2)
C28 0.031(2) 0.040(3) 0.044(3) -0.016(2) 0.004(2) -0.009(2)
C44 0.032(2) 0.043(3) 0.061(3) -0.012(2) -0.002(2) -0.017(2)
C29 0.031(3) 0.043(3) 0.075(4) 0.003(3) 0.002(3) 0.002(2)
C30 0.033(3) 0.041(3) 0.065(4) -0.002(3) 0.007(2) -0.003(2)
C31 0.032(3) 0.055(3) 0.071(4) -0.032(3) -0.008(3) -0.003(2)
C32 0.045(3) 0.063(4) 0.066(4) -0.026(3) -0.003(3) -0.008(3)
C33 0.056(4) 0.076(5) 0.089(5) -0.051(4) -0.010(4) 0.005(3)
C34 0.067(5) 0.068(5) 0.090(6) -0.044(4) -0.020(4) 0.009(4)
C35 0.067(4) 0.049(3) 0.094(5) -0.021(3) -0.021(4) -0.013(3)
C36 0.037(3) 0.050(3) 0.077(4) -0.018(3) -0.011(3) -0.010(2)
C37 0.031(3) 0.063(3) 0.059(3) -0.022(3) 0.001(2) -0.012(2)
C38 0.056(4) 0.064(4) 0.082(5) -0.011(3) 0.017(3) -0.026(3)
C39 0.060(4) 0.067(4) 0.069(4) -0.030(3) 0.009(3) -0.023(3)
C40 0.044(3) 0.050(3) 0.071(4) -0.001(3) -0.003(3) -0.024(3)
C41 0.038(3) 0.044(3) 0.044(3) -0.013(2) 0.006(2) -0.016(2)
C42 0.052(3) 0.041(3) 0.065(4) -0.005(3) -0.006(3) -0.024(2)
C43 0.043(3) 0.035(3) 0.060(3) -0.006(2) -0.004(2) -0.013(2)
O1 0.0364(18) 0.060(2) 0.053(2) -0.0278(18) 0.0130(16) -0.0262(17)
O2 0.0351(18) 0.079(3) 0.041(2) -0.0221(19) 0.0074(15) -0.0279(18)
O3 0.059(3) 0.156(4) 0.082(3) -0.060(3) 0.014(2) -0.060(3)
O4 0.062(3) 0.172(6) 0.073(3) -0.048(3) 0.023(2) -0.073(3)
O5 0.0294(19) 0.073(3) 0.071(3) -0.023(2) 0.0144(19) -0.0147(18)
O6 0.061(3) 0.057(2) 0.061(3) -0.019(2) 0.029(2) -0.009(2)
O7 0.080(3) 0.094(3) 0.064(3) -0.046(3) 0.020(3) -0.031(3)
O8 0.052(2) 0.053(2) 0.126(4) -0.046(3) 0.050(3) -0.017(2)
O9 0.046(2) 0.062(2) 0.056(2) -0.0249(19) 0.0022(18) -0.0176(18)
O10 0.296(12) 0.367(14) 0.206(9) -0.219(10) 0.156(9) -0.275(12)
O11 0.110(5) 0.124(5) 0.077(4) -0.046(4) -0.018(3) 0.023(4)
S1 0.0903(13) 0.0877(12) 0.0573(10) -0.0207(9) -0.0143(9) -0.0425(10)
S2 0.0742(12) 0.0928(13) 0.0639(11) -0.0295(10) 0.0237(9) -0.0183(10)

loop_
_atom_type_symbol
_atom_type_description
_atom_type_scat_dispersion_real
_atom_type_scat_dispersion_imag
_atom_type_scat_source
C C 0.0033 0.0016 'International Tables Vol C Tables 4.2.6.8 and 6.1.1.4'
H H 0.0000 0.0000 'International Tables Vol C Tables 4.2.6.8 and 6.1.1.4'
Cd Cd -0.8075 1.2024 'International Tables Vol C Tables 4.2.6.8 and 6.1.1.4'
N N 0.0061 0.0033 'International Tables Vol C Tables 4.2.6.8 and 6.1.1.4'
O O 0.0106 0.0060 'International Tables Vol C Tables 4.2.6.8 and 6.1.1.4'
S S 0.1246 0.1234 'International Tables Vol C Tables 4.2.6.8 and 6.1.1.4'

loop_
_geom_angle_atom_site_label_1
_geom_angle_atom_site_label_2
_geom_angle_atom_site_label_3
_geom_angle
_geom_angle_site_symmetry_1
_geom_angle_site_symmetry_3
O8 Cd1 N2 173.33(16) 2_556 .
O8 Cd1 O5 82.23(15) 2_556 .
N2 Cd1 O5 102.98(15) . .
O8 Cd1 O2 79.03(14) 2_556 .
N2 Cd1 O2 96.99(14) . .
O5 Cd1 O2 155.76(15) . .
O8 Cd1 N1 114.35(18) 2_556 .
N2 Cd1 N1 70.50(15) . .
O5 Cd1 N1 86.65(15) . .
O2 Cd1 N1 87.20(14) . .
O8 Cd1 O1 82.69(16) 2_556 .
N2 Cd1 O1 90.64(14) . .
O5 Cd1 O1 137.62(14) . .
O2 Cd1 O1 54.52(12) . .
N1 Cd1 O1 135.49(13) . .
O8 Cd1 O6 88.63(15) 2_556 .
N2 Cd1 O6 91.26(13) . .
O5 Cd1 O6 52.66(14) . .
O2 Cd1 O6 141.16(12) . .
N1 Cd1 O6 131.02(14) . .
O1 Cd1 O6 87.64(12) . .
O8 Cd1 C1 78.69(15) 2_556 .
N2 Cd1 C1 95.32(14) . .
O5 Cd1 C1 157.42(15) . .
O2 Cd1 C1 27.05(13) . .
N1 Cd1 C1 112.19(14) . .
O1 Cd1 C1 27.50(12) . .
O6 Cd1 C1 114.55(14) . .
O7 Cd2 O9 93.08(17) 2_656 .
O7 Cd2 N4 90.88(18) 2_656 .
O9 Cd2 N4 135.37(15) . .
O7 Cd2 O3 82.27(18) 2_656 .
O9 Cd2 O3 108.67(19) . .
N4 Cd2 O3 115.91(19) . .
O7 Cd2 O4 135.26(17) 2_656 .
O9 Cd2 O4 97.22(19) . .
N4 Cd2 O4 110.58(19) . .
O3 Cd2 O4 53.17(17) . .
O7 Cd2 N5 142.97(17) 2_656 .
O9 Cd2 N5 82.05(16) . .
N4 Cd2 N5 68.87(17) . .
O3 Cd2 N5 134.13(17) . .
O4 Cd2 N5 81.70(16) . .
O7 Cd2 C8 108.46(18) 2_656 .
O9 Cd2 C8 102.60(16) . .
N4 Cd2 C8 118.08(17) . .
O3 Cd2 C8 26.50(16) . .
O4 Cd2 C8 26.80(16) . .
N5 Cd2 C8 108.42(17) . .
C17 N1 C18 111.0(5) . .
C17 N1 Cd1 133.7(4) . .
C18 N1 Cd1 115.1(3) . .
C20 N2 C21 106.6(4) . .
C20 N2 Cd1 117.8(3) . .
C21 N2 Cd1 135.6(3) . .
C20 N3 C26 106.6(4) . .
C20 N3 C27 129.6(5) . .
C26 N3 C27 123.8(4) . .
C44 N4 C31 105.9(5) . .
C44 N4 Cd2 121.6(4) . .
C31 N4 Cd2 132.3(4) . .
C39 N5 C37 112.0(5) . .
C39 N5 Cd2 131.6(4) . .
C37 N5 Cd2 116.3(4) . .
C44 N6 C36 106.2(5) . .
C44 N6 C40 130.2(6) . .
C36 N6 C40 123.6(5) . .
O2 C1 O1 122.2(5) . .
O2 C1 C2 119.6(4) . .
O1 C1 C2 118.2(4) . .
O2 C1 Cd1 60.4(3) . .
O1 C1 Cd1 61.9(3) . .
C2 C1 Cd1 178.3(3) . .
C3 C2 C7 119.3(5) . .
C3 C2 C1 120.4(4) . .
C7 C2 C1 120.1(4) . .
C2 C3 C4 120.0(5) . .
C2 C3 H3 120.0 . .
C4 C3 H3 120.0 . .
C5 C4 C3 120.3(5) . .
C5 C4 H4 119.9 . .
C3 C4 H4 119.9 . .
C6 C5 C4 120.3(5) . .
C6 C5 H5 119.9 . .
C4 C5 H5 119.9 . .
C5 C6 C7 119.5(5) . .
C5 C6 C8 120.8(5) . .
C7 C6 C8 119.7(5) . .
C6 C7 C2 120.6(5) . .
C6 C7 H7 119.7 . .
C2 C7 H7 119.7 . .
O3 C8 O4 119.1(5) . .
O3 C8 C6 120.4(5) . .
O4 C8 C6 120.5(5) . .
O3 C8 Cd2 57.4(3) . .
O4 C8 Cd2 62.1(3) . .
C6 C8 Cd2 174.1(4) . .
O5 C9 O6 122.2(5) . .
O5 C9 C10 118.1(5) . .
O6 C9 C10 119.6(5) . .
C11 C10 C16 118.9(5) . .
C11 C10 C9 119.5(5) . .
C16 C10 C9 121.5(5) . .
C10 C11 C12 120.9(5) . .
C10 C11 H11 119.5 . .
C12 C11 H11 119.5 . .
C14 C12 C11 119.4(5) . .
C14 C12 C13 122.2(5) . .
C11 C12 C13 118.4(5) . .
O7 C13 O8 126.0(6) . .
O7 C13 C12 115.8(5) . .
O8 C13 C12 118.2(6) . .
C15 C14 C12 120.6(5) . .
C15 C14 H14 119.7 . .
C12 C14 H14 119.7 . .
C14 C15 C16 119.9(5) . .
C14 C15 H15 120.0 . .
C16 C15 H15 120.0 . .
C10 C16 C15 120.2(6) . .
C10 C16 H16 119.9 . .
C15 C16 H16 119.9 . .
N1 C17 S1 114.6(5) . .
N1 C17 H17 122.7 . .
S1 C17 H17 122.7 . .
C19 C18 N1 114.0(5) . .
C19 C18 C20 130.3(5) . .
N1 C18 C20 115.6(4) . .
C18 C19 S1 110.2(5) . .
C18 C19 H19 124.9 . .
S1 C19 H19 124.9 . .
N2 C20 N3 112.1(5) . .
N2 C20 C18 120.1(5) . .
N3 C20 C18 127.7(5) . .
C22 C21 N2 130.3(5) . .
C22 C21 C26 121.0(5) . .
N2 C21 C26 108.7(5) . .
C23 C22 C21 117.3(6) . .
C23 C22 H22 121.3 . .
C21 C22 H22 121.3 . .
C22 C23 C24 121.5(6) . .
C22 C23 H23 119.2 . .
C24 C23 H23 119.2 . .
C25 C24 C23 121.9(6) . .
C25 C24 H24 119.0 . .
C23 C24 H24 119.0 . .
C24 C25 C26 117.0(6) . .
C24 C25 H25 121.5 . .
C26 C25 H25 121.5 . .
N3 C26 C25 132.6(5) . .
N3 C26 C21 106.1(5) . .
C25 C26 C21 121.2(6) . .
N3 C27 C28 114.0(4) . .
N3 C27 H27A 108.7 . .
C28 C27 H27A 108.7 . .
N3 C27 H27B 108.7 . .
C28 C27 H27B 108.7 . .
H27A C27 H27B 107.6 . .
C30 C28 C29 117.6(5) . .
C30 C28 C27 118.0(4) . .
C29 C28 C27 124.4(4) . .
N4 C44 N6 113.1(5) . .
N4 C44 C37 119.3(5) . .
N6 C44 C37 127.5(5) . .
C28 C29 C30 121.5(5) . 2_746
C28 C29 H29 119.2 . .
C30 C29 H29 119.2 2_746 .
C28 C30 C29 120.9(5) . 2_746
C28 C30 H30 119.6 . .
C29 C30 H30 119.6 2_746 .
C36 C31 N4 109.8(5) . .
C36 C31 C32 120.3(6) . .
N4 C31 C32 130.0(6) . .
C33 C32 C31 113.9(6) . .
C33 C32 H32 123.0 . .
C31 C32 H32 123.0 . .
C34 C33 C32 124.2(8) . .
C34 C33 H33 117.9 . .
C32 C33 H33 117.9 . .
C33 C34 C35 124.2(7) . .
C33 C34 H34 117.9 . .
C35 C34 H34 117.9 . .
C36 C35 C34 114.1(7) . .
C36 C35 H35 123.0 . .
C34 C35 H35 123.0 . .
C35 C36 C31 123.3(7) . .
C35 C36 N6 131.6(6) . .
C31 C36 N6 105.1(5) . .
C38 C37 N5 113.7(6) . .
C38 C37 C44 132.6(6) . .
N5 C37 C44 113.6(5) . .
C37 C38 S2 110.8(5) . .
C37 C38 H38 124.6 . .
S2 C38 H38 124.6 . .
N5 C39 S2 114.1(5) . .
N5 C39 H39 122.9 . .
S2 C39 H39 122.9 . .
N6 C40 C41 113.0(5) . .
N6 C40 H40A 109.0 . .
C41 C40 H40A 109.0 . .
N6 C40 H40B 109.0 . .
C41 C40 H40B 109.0 . .
H40A C40 H40B 107.8 . .
C42 C41 C43 118.1(5) . .
C42 C41 C40 123.1(5) . .
C43 C41 C40 118.8(5) . .
C41 C42 C43 121.3(5) . 2_865
C41 C42 H42 119.4 . .
C43 C42 H42 119.4 2_865 .
C42 C43 C41 120.6(5) 2_865 .
C42 C43 H43 119.7 2_865 .
C41 C43 H43 119.7 . .
C1 O1 Cd1 90.6(3) . .
C1 O2 Cd1 92.5(3) . .
C8 O3 Cd2 96.1(4) . .
C8 O4 Cd2 91.1(4) . .
C9 O5 Cd1 97.5(3) . .
C9 O6 Cd1 84.9(4) . .
C13 O7 Cd2 137.6(4) . 2_656
C13 O8 Cd1 131.8(4) . 2_556
Cd2 O9 H9A 112.9 . .
Cd2 O9 H9B 104.8 . .
H9A O9 H9B 116.3 . .
H10A O10 H10B 113.1 . .
H11A O11 H11B 111.7 . .
C17 S1 C19 90.2(3) . .
C38 S2 C39 89.4(3) . .

loop_
_geom_bond_atom_site_label_1
_geom_bond_atom_site_label_2
_geom_bond_distance
_geom_bond_site_symmetry_2
Cd1 O8 2.258(4) 2_556
Cd1 N2 2.312(4) .
Cd1 O5 2.321(4) .
Cd1 O2 2.383(3) .
Cd1 N1 2.392(4) .
Cd1 O1 2.416(4) .
Cd1 O6 2.592(5) .
Cd1 C1 2.738(5) .
Cd2 O7 2.209(5) 2_656
Cd2 O9 2.253(4) .
Cd2 N4 2.263(4) .
Cd2 O3 2.299(4) .
Cd2 O4 2.400(5) .
Cd2 N5 2.456(5) .
Cd2 C8 2.714(5) .
N1 C17 1.312(7) .
N1 C18 1.378(7) .
N2 C20 1.317(6) .
N2 C21 1.385(7) .
N3 C20 1.367(6) .
N3 C26 1.388(7) .
N3 C27 1.465(6) .
N4 C44 1.311(7) .
N4 C31 1.390(7) .
N5 C39 1.294(8) .
N5 C37 1.357(7) .
N6 C44 1.357(7) .
N6 C36 1.417(8) .
N6 C40 1.448(7) .
C1 O2 1.247(6) .
C1 O1 1.264(5) .
C1 C2 1.504(7) .
C2 C3 1.372(7) .
C2 C7 1.391(6) .
C3 C4 1.388(7) .
C3 H3 0.9300 .
C4 C5 1.375(7) .
C4 H4 0.9300 .
C5 C6 1.373(7) .
C5 H5 0.9300 .
C6 C7 1.383(7) .
C6 C8 1.502(7) .
C7 H7 0.9300 .
C8 O3 1.218(7) .
C8 O4 1.224(7) .
C9 O5 1.251(7) .
C9 O6 1.253(6) .
C9 C10 1.500(7) .
C10 C11 1.381(7) .
C10 C16 1.389(8) .
C11 C12 1.391(6) .
C11 H11 0.9300 .
C12 C14 1.377(8) .
C12 C13 1.523(8) .
C13 O7 1.245(8) .
C13 O8 1.245(7) .
C14 C15 1.369(9) .
C14 H14 0.9300 .
C15 C16 1.394(8) .
C15 H15 0.9300 .
C16 H16 0.9300 .
C17 S1 1.692(7) .
C17 H17 0.9300 .
C18 C19 1.365(8) .
C18 C20 1.457(8) .
C19 S1 1.702(8) .
C19 H19 0.9300 .
C21 C22 1.383(8) .
C21 C26 1.398(7) .
C22 C23 1.377(8) .
C22 H22 0.9300 .
C23 C24 1.390(9) .
C23 H23 0.9300 .
C24 C25 1.368(9) .
C24 H24 0.9300 .
C25 C26 1.393(8) .
C25 H25 0.9300 .
C27 C28 1.517(7) .
C27 H27A 0.9700 .
C27 H27B 0.9700 .
C28 C30 1.370(7) .
C28 C29 1.375(7) .
C44 C37 1.485(8) .
C29 C30 1.383(7) 2_746
C29 H29 0.9300 .
C30 C29 1.383(7) 2_746
C30 H30 0.9300 .
C31 C36 1.386(8) .
C31 C32 1.412(8) .
C32 C33 1.398(9) .
C32 H32 0.9300 .
C33 C34 1.290(10) .
C33 H33 0.9300 .
C34 C35 1.385(10) .
C34 H34 0.9300 .
C35 C36 1.377(9) .
C35 H35 0.9300 .
C37 C38 1.356(9) .
C38 S2 1.690(8) .
C38 H38 0.9300 .
C39 S2 1.703(7) .
C39 H39 0.9300 .
C40 C41 1.519(7) .
C40 H40A 0.9700 .
C40 H40B 0.9700 .
C41 C42 1.376(7) .
C41 C43 1.386(7) .
C42 C43 1.377(7) 2_865
C42 H42 0.9300 .
C43 C42 1.377(7) 2_865
C43 H43 0.9300 .
O7 Cd2 2.209(5) 2_656
O8 Cd1 2.258(4) 2_556
O9 H9A 0.8500 .
O9 H9B 0.8499 .
O10 H10A 0.8500 .
O10 H10B 0.8500 .
O11 H11A 0.8500 .
O11 H11B 0.8500 .

loop_
_geom_torsion_atom_site_label_1
_geom_torsion_atom_site_label_2
_geom_torsion_atom_site_label_3
_geom_torsion_atom_site_label_4
_geom_torsion
_geom_torsion_site_symmetry_1
_geom_torsion_site_symmetry_4
O8 Cd1 N1 C17 7.1(6) 2_556 .
N2 Cd1 N1 C17 -177.8(5) . .
O5 Cd1 N1 C17 -72.8(5) . .
O2 Cd1 N1 C17 83.7(5) . .
O1 Cd1 N1 C17 112.2(5) . .
O6 Cd1 N1 C17 -103.9(5) . .
C1 Cd1 N1 C17 94.3(5) . .
O8 Cd1 N1 C18 -167.0(3) 2_556 .
N2 Cd1 N1 C18 8.0(3) . .
O5 Cd1 N1 C18 113.1(3) . .
O2 Cd1 N1 C18 -90.4(3) . .
O1 Cd1 N1 C18 -61.9(4) . .
O6 Cd1 N1 C18 82.0(4) . .
C1 Cd1 N1 C18 -79.8(4) . .
O8 Cd1 N2 C20 130.3(13) 2_556 .
O5 Cd1 N2 C20 -88.9(4) . .
O2 Cd1 N2 C20 77.3(4) . .
N1 Cd1 N2 C20 -7.2(3) . .
O1 Cd1 N2 C20 131.6(4) . .
O6 Cd1 N2 C20 -140.8(3) . .
C1 Cd1 N2 C20 104.4(4) . .
O8 Cd1 N2 C21 -46.4(15) 2_556 .
O5 Cd1 N2 C21 94.4(4) . .
O2 Cd1 N2 C21 -99.4(4) . .
N1 Cd1 N2 C21 176.1(5) . .
O1 Cd1 N2 C21 -45.1(4) . .
O6 Cd1 N2 C21 42.6(4) . .
C1 Cd1 N2 C21 -72.2(4) . .
O7 Cd2 N4 C44 144.0(4) 2_656 .
O9 Cd2 N4 C44 48.8(5) . .
O3 Cd2 N4 C44 -134.1(4) . .
O4 Cd2 N4 C44 -76.1(4) . .
N5 Cd2 N4 C44 -4.2(4) . .
C8 Cd2 N4 C44 -104.4(4) . .
O7 Cd2 N4 C31 -30.0(5) 2_656 .
O9 Cd2 N4 C31 -125.3(4) . .
O3 Cd2 N4 C31 51.8(5) . .
O4 Cd2 N4 C31 109.9(5) . .
N5 Cd2 N4 C31 -178.2(5) . .
C8 Cd2 N4 C31 81.5(5) . .
O7 Cd2 N5 C39 124.8(6) 2_656 .
O9 Cd2 N5 C39 40.2(6) . .
N4 Cd2 N5 C39 -174.3(6) . .
O3 Cd2 N5 C39 -68.1(6) . .
O4 Cd2 N5 C39 -58.3(6) . .
C8 Cd2 N5 C39 -60.5(6) . .
O7 Cd2 N5 C37 -58.8(5) 2_656 .
O9 Cd2 N5 C37 -143.3(4) . .
N4 Cd2 N5 C37 2.2(4) . .
O3 Cd2 N5 C37 108.3(4) . .
O4 Cd2 N5 C37 118.1(4) . .
C8 Cd2 N5 C37 116.0(4) . .
O8 Cd1 C1 O2 88.0(3) 2_556 .
N2 Cd1 C1 O2 -95.0(3) . .
O5 Cd1 C1 O2 120.8(4) . .
N1 Cd1 C1 O2 -23.9(3) . .
O1 Cd1 C1 O2 -176.1(5) . .
O6 Cd1 C1 O2 171.2(3) . .
O8 Cd1 C1 O1 -95.9(3) 2_556 .
N2 Cd1 C1 O1 81.1(3) . .
O5 Cd1 C1 O1 -63.1(5) . .
O2 Cd1 C1 O1 176.1(5) . .
N1 Cd1 C1 O1 152.2(3) . .
O6 Cd1 C1 O1 -12.7(3) . .
O8 Cd1 C1 C2 -3(12) 2_556 .
N2 Cd1 C1 C2 174(12) . .
O5 Cd1 C1 C2 30(12) . .
O2 Cd1 C1 C2 -91(12) . .
N1 Cd1 C1 C2 -114(12) . .
O1 Cd1 C1 C2 93(12) . .
O6 Cd1 C1 C2 81(12) . .
O2 C1 C2 C3 -171.6(5) . .
O1 C1 C2 C3 10.4(7) . .
Cd1 C1 C2 C3 -82(12) . .
O2 C1 C2 C7 12.1(7) . .
O1 C1 C2 C7 -165.9(5) . .
Cd1 C1 C2 C7 102(12) . .
C7 C2 C3 C4 1.8(8) . .
C1 C2 C3 C4 -174.5(5) . .
C2 C3 C4 C5 1.2(9) . .
C3 C4 C5 C6 -1.9(9) . .
C4 C5 C6 C7 -0.3(8) . .
C4 C5 C6 C8 176.7(5) . .
C5 C6 C7 C2 3.3(8) . .
C8 C6 C7 C2 -173.7(5) . .
C3 C2 C7 C6 -4.1(8) . .
C1 C2 C7 C6 172.2(5) . .
C5 C6 C8 O3 163.6(6) . .
C7 C6 C8 O3 -19.5(9) . .
C5 C6 C8 O4 -15.2(9) . .
C7 C6 C8 O4 161.8(6) . .
C5 C6 C8 Cd2 -130(4) . .
C7 C6 C8 Cd2 47(4) . .
O7 Cd2 C8 O3 9.0(5) 2_656 .
O9 Cd2 C8 O3 106.7(4) . .
N4 Cd2 C8 O3 -92.3(5) . .
O4 Cd2 C8 O3 -172.4(7) . .
N5 Cd2 C8 O3 -167.6(4) . .
O7 Cd2 C8 O4 -178.6(4) 2_656 .
O9 Cd2 C8 O4 -81.0(5) . .
N4 Cd2 C8 O4 80.1(5) . .
O3 Cd2 C8 O4 172.4(7) . .
N5 Cd2 C8 O4 4.7(5) . .
O7 Cd2 C8 C6 -61(4) 2_656 .
O9 Cd2 C8 C6 37(4) . .
N4 Cd2 C8 C6 -162(4) . .
O3 Cd2 C8 C6 -70(4) . .
O4 Cd2 C8 C6 118(4) . .
N5 Cd2 C8 C6 123(4) . .
O5 C9 C10 C11 2.7(7) . .
O6 C9 C10 C11 -174.6(5) . .
O5 C9 C10 C16 179.7(5) . .
O6 C9 C10 C16 2.3(7) . .
C16 C10 C11 C12 -0.4(7) . .
C9 C10 C11 C12 176.6(4) . .
C10 C11 C12 C14 1.5(7) . .
C10 C11 C12 C13 -177.9(4) . .
C14 C12 C13 O7 166.7(5) . .
C11 C12 C13 O7 -14.0(7) . .
C14 C12 C13 O8 -12.4(7) . .
C11 C12 C13 O8 166.9(5) . .
C11 C12 C14 C15 0.0(8) . .
C13 C12 C14 C15 179.3(5) . .
C12 C14 C15 C16 -2.4(9) . .
C11 C10 C16 C15 -2.1(8) . .
C9 C10 C16 C15 -179.0(5) . .
C14 C15 C16 C10 3.5(9) . .
C18 N1 C17 S1 0.9(6) . .
Cd1 N1 C17 S1 -173.4(3) . .
C17 N1 C18 C19 -1.2(7) . .
Cd1 N1 C18 C19 174.3(4) . .
C17 N1 C18 C20 176.4(5) . .
Cd1 N1 C18 C20 -8.2(5) . .
N1 C18 C19 S1 0.9(6) . .
C20 C18 C19 S1 -176.2(4) . .
C21 N2 C20 N3 0.3(5) . .
Cd1 N2 C20 N3 -177.3(3) . .
C21 N2 C20 C18 -176.6(4) . .
Cd1 N2 C20 C18 5.8(6) . .
C26 N3 C20 N2 0.3(5) . .
C27 N3 C20 N2 178.7(4) . .
C26 N3 C20 C18 176.9(5) . .
C27 N3 C20 C18 -4.7(8) . .
C19 C18 C20 N2 178.9(6) . .
N1 C18 C20 N2 1.8(7) . .
C19 C18 C20 N3 2.6(9) . .
N1 C18 C20 N3 -174.5(4) . .
C20 N2 C21 C22 178.0(5) . .
Cd1 N2 C21 C22 -5.1(8) . .
C20 N2 C21 C26 -0.8(5) . .
Cd1 N2 C21 C26 176.1(3) . .
N2 C21 C22 C23 -178.5(5) . .
C26 C21 C22 C23 0.1(7) . .
C21 C22 C23 C24 0.6(8) . .
C22 C23 C24 C25 -1.4(9) . .
C23 C24 C25 C26 1.3(9) . .
C20 N3 C26 C25 -178.3(6) . .
C27 N3 C26 C25 3.2(9) . .
C20 N3 C26 C21 -0.8(5) . .
C27 N3 C26 C21 -179.3(4) . .
C24 C25 C26 N3 176.6(5) . .
C24 C25 C26 C21 -0.6(8) . .
C22 C21 C26 N3 -177.9(4) . .
N2 C21 C26 N3 1.0(5) . .
C22 C21 C26 C25 -0.1(8) . .
N2 C21 C26 C25 178.8(5) . .
C20 N3 C27 C28 -87.2(7) . .
C26 N3 C27 C28 90.9(6) . .
N3 C27 C28 C30 -172.0(5) . .
N3 C27 C28 C29 7.1(8) . .
C31 N4 C44 N6 -0.2(6) . .
Cd2 N4 C44 N6 -175.7(3) . .
C31 N4 C44 C37 -178.8(4) . .
Cd2 N4 C44 C37 5.8(7) . .
C36 N6 C44 N4 0.4(6) . .
C40 N6 C44 N4 179.7(5) . .
C36 N6 C44 C37 178.8(5) . .
C40 N6 C44 C37 -1.9(9) . .
C30 C28 C29 C30 -1.2(11) . 2_746
C27 C28 C29 C30 179.6(6) . 2_746
C29 C28 C30 C29 1.2(11) . 2_746
C27 C28 C30 C29 -179.6(6) . 2_746
C44 N4 C31 C36 0.0(6) . .
Cd2 N4 C31 C36 174.7(4) . .
C44 N4 C31 C32 178.7(6) . .
Cd2 N4 C31 C32 -6.5(9) . .
C36 C31 C32 C33 -0.9(8) . .
N4 C31 C32 C33 -179.5(6) . .
C31 C32 C33 C34 1.1(10) . .
C32 C33 C34 C35 -1.5(12) . .
C33 C34 C35 C36 1.6(10) . .
C34 C35 C36 C31 -1.5(9) . .
C34 C35 C36 N6 178.4(6) . .
N4 C31 C36 C35 -179.9(5) . .
C32 C31 C36 C35 1.2(9) . .
N4 C31 C36 N6 0.2(6) . .
C32 C31 C36 N6 -178.7(5) . .
C44 N6 C36 C35 179.8(6) . .
C40 N6 C36 C35 0.4(9) . .
C44 N6 C36 C31 -0.3(6) . .
C40 N6 C36 C31 -179.7(5) . .
C39 N5 C37 C38 -1.2(8) . .
Cd2 N5 C37 C38 -178.4(4) . .
C39 N5 C37 C44 176.8(5) . .
Cd2 N5 C37 C44 -0.3(6) . .
N4 C44 C37 C38 174.2(6) . .
N6 C44 C37 C38 -4.1(10) . .
N4 C44 C37 N5 -3.3(7) . .
N6 C44 C37 N5 178.3(5) . .
N5 C37 C38 S2 0.9(7) . .
C44 C37 C38 S2 -176.6(5) . .
C37 N5 C39 S2 1.0(7) . .
Cd2 N5 C39 S2 177.5(3) . .
C44 N6 C40 C41 -99.4(7) . .
C36 N6 C40 C41 79.9(7) . .
N6 C40 C41 C42 31.1(9) . .
N6 C40 C41 C43 -149.9(6) . .
C43 C41 C42 C43 -0.3(10) . 2_865
C40 C41 C42 C43 178.6(6) . 2_865
C42 C41 C43 C42 0.3(10) . 2_865
C40 C41 C43 C42 -178.7(6) . 2_865
O2 C1 O1 Cd1 4.0(5) . .
C2 C1 O1 Cd1 -178.0(4) . .
O8 Cd1 O1 C1 79.5(3) 2_556 .
N2 Cd1 O1 C1 -100.3(3) . .
O5 Cd1 O1 C1 149.5(3) . .
O2 Cd1 O1 C1 -2.2(3) . .
N1 Cd1 O1 C1 -38.0(4) . .
O6 Cd1 O1 C1 168.4(3) . .
O1 C1 O2 Cd1 -4.1(5) . .
C2 C1 O2 Cd1 178.0(4) . .
O8 Cd1 O2 C1 -86.6(3) 2_556 .
N2 Cd1 O2 C1 88.0(3) . .
O5 Cd1 O2 C1 -126.6(4) . .
N1 Cd1 O2 C1 158.0(3) . .
O1 Cd1 O2 C1 2.2(3) . .
O6 Cd1 O2 C1 -12.8(4) . .
O4 C8 O3 Cd2 -7.7(7) . .
C6 C8 O3 Cd2 173.5(5) . .
O7 Cd2 O3 C8 -171.4(5) 2_656 .
O9 Cd2 O3 C8 -80.7(4) . .
N4 Cd2 O3 C8 101.4(4) . .
O4 Cd2 O3 C8 4.3(4) . .
N5 Cd2 O3 C8 16.4(6) . .
O3 C8 O4 Cd2 7.4(7) . .
C6 C8 O4 Cd2 -173.9(5) . .
O7 Cd2 O4 C8 1.9(6) 2_656 .
O9 Cd2 O4 C8 103.7(4) . .
N4 Cd2 O4 C8 -111.8(4) . .
O3 Cd2 O4 C8 -4.2(4) . .
N5 Cd2 O4 C8 -175.5(5) . .
O6 C9 O5 Cd1 18.1(5) . .
C10 C9 O5 Cd1 -159.2(4) . .
O8 Cd1 O5 C9 85.0(3) 2_556 .
N2 Cd1 O5 C9 -90.7(3) . .
O2 Cd1 O5 C9 124.6(4) . .
N1 Cd1 O5 C9 -159.8(3) . .
O1 Cd1 O5 C9 14.9(4) . .
O6 Cd1 O5 C9 -9.2(3) . .
C1 Cd1 O5 C9 52.6(6) . .
O5 C9 O6 Cd1 -16.1(5) . .
C10 C9 O6 Cd1 161.2(4) . .
O8 Cd1 O6 C9 -72.1(3) 2_556 .
N2 Cd1 O6 C9 114.5(3) . .
O5 Cd1 O6 C9 9.1(3) . .
O2 Cd1 O6 C9 -142.7(3) . .
N1 Cd1 O6 C9 49.6(4) . .
O1 Cd1 O6 C9 -154.9(3) . .
C1 Cd1 O6 C9 -149.0(3) . .
O8 C13 O7 Cd2 16.3(10) . 2_656
C12 C13 O7 Cd2 -162.8(4) . 2_656
O7 C13 O8 Cd1 84.8(8) . 2_556
C12 C13 O8 Cd1 -96.2(6) . 2_556
N1 C17 S1 C19 -0.4(5) . .
C18 C19 S1 C17 -0.3(5) . .
C37 C38 S2 C39 -0.3(5) . .
N5 C39 S2 C38 -0.4(5) . .
